data_4085475
loop_
_publ_author_name
'Krupski, Sergei'
'Schulte to Brinke, Christian'
'Koppetz, Hannah'
'Hepp, Alexander'
'Hahn, F. Ekkehardt'

_publ_section_title
;
 Protic N-Heterocyclic Germylenes and Stannylenes: Synthesis and
 Reactivity
;
_journal_issue 11
_journal_name_full Organometallics
_journal_page_first 2624
_journal_paper_doi 10.1021/om5012616
_journal_volume 34
_journal_year 2015
_chemical_formula_sum 'C10 H14 Ge N2'
_chemical_formula_weight 234.82
_chemical_name_systematic
; 
 ? 
;
_space_group_IT_number 2
_symmetry_cell_setting triclinic
_symmetry_space_group_name_Hall '-P 1'
_symmetry_space_group_name_H-M 'P -1'
_atom_sites_solution_hydrogens geom
_atom_sites_solution_primary direct
_atom_sites_solution_secondary difmap
_audit_creation_method SHELXL-97
_cell_angle_alpha 77.290(3)
_cell_angle_beta 73.985(3)
_cell_angle_gamma 89.962(3)
_cell_formula_units_Z 16
_cell_length_a 15.5305(8)
_cell_length_b 15.6850(8)
_cell_length_c 18.5811(10)
_cell_measurement_reflns_used 9897
_cell_measurement_temperature 153(2)
_cell_measurement_theta_max 30.237
_cell_measurement_theta_min 2.355
_cell_volume 4235.3(4)
_computing_cell_refinement 'Bruker SAINT'
_computing_data_collection 'Bruker APEX2'
_computing_data_reduction 'Bruker SAINT'
_computing_molecular_graphics 'Bruker SHELXTL'
_computing_publication_material 'Bruker SHELXTL'
_computing_structure_refinement 'SHELXL-97 (Sheldrick, 2008)'
_computing_structure_solution 'SHELXS-97 (Sheldrick, 2008)'
_diffrn_ambient_temperature 153(2)
_diffrn_measured_fraction_theta_full 0.997
_diffrn_measured_fraction_theta_max 0.954
_diffrn_measurement_device_type 'Bruker APEX-II CCD'
_diffrn_measurement_method '\f and \w scans'
_diffrn_radiation_monochromator 'Goebel mirror'
_diffrn_radiation_source microsource
_diffrn_radiation_type MoK\a
_diffrn_radiation_wavelength 0.71073
_diffrn_reflns_av_R_equivalents 0.0513
_diffrn_reflns_av_sigmaI/netI 0.0620
_diffrn_reflns_limit_h_max 22
_diffrn_reflns_limit_h_min -22
_diffrn_reflns_limit_k_max 22
_diffrn_reflns_limit_k_min -22
_diffrn_reflns_limit_l_max 26
_diffrn_reflns_limit_l_min -26
_diffrn_reflns_number 74910
_diffrn_reflns_theta_full 27.50
_diffrn_reflns_theta_max 31.25
_diffrn_reflns_theta_min 1.17
_exptl_absorpt_coefficient_mu 2.850
_exptl_absorpt_correction_T_max 0.7462
_exptl_absorpt_correction_T_min 0.5260
_exptl_absorpt_correction_type multi-scan
_exptl_absorpt_process_details
; 
 Multi-scan correction included in APEX2 package (Bruker AXS, 2012)
;
_exptl_crystal_colour yellow
_exptl_crystal_density_diffrn 1.473
_exptl_crystal_density_method 'not measured'
_exptl_crystal_description prism
_exptl_crystal_F_000 1920
_exptl_crystal_size_max 0.24
_exptl_crystal_size_mid 0.21
_exptl_crystal_size_min 0.18
_refine_diff_density_max 2.851
_refine_diff_density_min -0.747
_refine_diff_density_rms 0.120
_refine_ls_extinction_method none
_refine_ls_goodness_of_fit_ref 1.033
_refine_ls_hydrogen_treatment constr
_refine_ls_matrix_type full
_refine_ls_number_parameters 961
_refine_ls_number_reflns 26338
_refine_ls_number_restraints 0
_refine_ls_restrained_S_all 1.033
_refine_ls_R_factor_all 0.0926
_refine_ls_R_factor_gt 0.0553
_refine_ls_shift/su_max 0.003
_refine_ls_shift/su_mean 0.000
_refine_ls_structure_factor_coef Fsqd
_refine_ls_weighting_details 'calc w=1/[\s^2^(Fo^2^)+(0.0651P)^2^+3.8139P] where P=(Fo^2^+2Fc^2^)/3'
_refine_ls_weighting_scheme calc
_refine_ls_wR_factor_gt 0.1335
_refine_ls_wR_factor_ref 0.1489
_reflns_number_gt 17413
_reflns_number_total 26338
_reflns_threshold_expression >2sigma(I)
_cod_data_source_file om5012616_si_002.cif
_cod_data_source_block 2a
_cod_depositor_comments
;
The following automatic conversions were performed:

'_symmetry_cell_setting' value 'Triclinic' changed to 'triclinic'
according to
/usr/data/users/saulius/crontab/automatic-downloads/rss-feeds/ACS/lib/dictionaries/cif_core.dic
dictionary named 'cif_core.dic' version 2.4.2 from 2011-04-26.

Automatic conversion script
Id: cif_fix_values 3008 2015-01-20 13:52:24Z robertas 

 Adding full bibliography for 4085475--4085477.cif.
;
_cod_original_sg_symbol_H-M P-1
_cod_database_code 4085475

loop_
_symmetry_equiv_pos_as_xyz
'x, y, z'
'-x, -y, -z'

loop_
_atom_site_label
_atom_site_type_symbol
_atom_site_fract_x
_atom_site_fract_y
_atom_site_fract_z
_atom_site_U_iso_or_equiv
_atom_site_adp_type
_atom_site_occupancy
_atom_site_symmetry_multiplicity
_atom_site_calc_flag
_atom_site_refinement_flags
Ge1 Ge 0.26744(2) 0.43228(2) 0.64608(2) 0.02725(8) Uani 1 1 d .
N1 N 0.17482(15) 0.34325(15) 0.68177(14) 0.0195(5) Uani 1 1 d .
N2 N 0.25455(17) 0.42392(17) 0.74870(16) 0.0278(6) Uani 1 1 d .
H2 H 0.2889 0.4556 0.7648 0.033 Uiso 1 1 calc R
C1 C 0.18742(19) 0.3646(2) 0.79884(18) 0.0236(6) Uani 1 1 d .
C2 C 0.1626(2) 0.3514(2) 0.87903(19) 0.0310(7) Uani 1 1 d .
H2A H 0.1940 0.3832 0.9030 0.037 Uiso 1 1 calc R
C3 C 0.0927(2) 0.2921(2) 0.92302(19) 0.0336(8) Uani 1 1 d .
H3 H 0.0755 0.2825 0.9775 0.040 Uiso 1 1 calc R
C4 C 0.0471(2) 0.2460(2) 0.8870(2) 0.0328(7) Uani 1 1 d .
H4A H -0.0014 0.2053 0.9175 0.039 Uiso 1 1 calc R
C5 C 0.0710(2) 0.2585(2) 0.80808(18) 0.0257(6) Uani 1 1 d .
H5 H 0.0392 0.2260 0.7849 0.031 Uiso 1 1 calc R
C6 C 0.14173(18) 0.31858(18) 0.76179(17) 0.0205(6) Uani 1 1 d .
C7 C 0.14141(19) 0.30096(19) 0.62948(18) 0.0230(6) Uani 1 1 d .
C8 C 0.1561(2) 0.2029(2) 0.6453(2) 0.0301(7) Uani 1 1 d .
H8A H 0.2200 0.1944 0.6391 0.045 Uiso 1 1 calc R
H8B H 0.1361 0.1766 0.6089 0.045 Uiso 1 1 calc R
H8C H 0.1215 0.1749 0.6980 0.045 Uiso 1 1 calc R
C9 C 0.1954(2) 0.3419(2) 0.54686(19) 0.0342(7) Uani 1 1 d .
H9A H 0.1875 0.4049 0.5353 0.051 Uiso 1 1 calc R
H9B H 0.1744 0.3148 0.5115 0.051 Uiso 1 1 calc R
H9C H 0.2592 0.3321 0.5407 0.051 Uiso 1 1 calc R
C10 C 0.0422(2) 0.3184(2) 0.6364(2) 0.0284(7) Uani 1 1 d .
H10A H 0.0063 0.2968 0.6899 0.043 Uiso 1 1 calc R
H10B H 0.0208 0.2879 0.6033 0.043 Uiso 1 1 calc R
H10C H 0.0364 0.3814 0.6204 0.043 Uiso 1 1 calc R
Ge2 Ge 0.83069(3) 0.09901(2) 0.84167(2) 0.03509(9) Uani 1 1 d .
N3 N 0.92469(16) 0.02866(15) 0.80867(15) 0.0216(5) Uani 1 1 d .
N4 N 0.8433(2) 0.13928(18) 0.73825(19) 0.0375(7) Uani 1 1 d .
H4 H 0.8105 0.1802 0.7208 0.045 Uiso 1 1 calc R
C11 C 0.9075(2) 0.1011(2) 0.6899(2) 0.0325(8) Uani 1 1 d .
C12 C 0.9262(3) 0.1185(2) 0.6102(2) 0.0419(9) Uani 1 1 d .
H12A H 0.8946 0.1609 0.5844 0.050 Uiso 1 1 calc R
C13 C 0.9909(3) 0.0739(2) 0.5688(2) 0.0458(10) Uani 1 1 d .
H13 H 1.0037 0.0853 0.5144 0.055 Uiso 1 1 calc R
C14 C 1.0372(3) 0.0128(2) 0.6064(2) 0.0397(9) Uani 1 1 d .
H14A H 1.0818 -0.0175 0.5774 0.048 Uiso 1 1 calc R
C15 C 1.0195(2) -0.0053(2) 0.68568(19) 0.0287(7) Uani 1 1 d .
H15 H 1.0523 -0.0473 0.7106 0.034 Uiso 1 1 calc R
C16 C 0.9535(2) 0.03837(18) 0.72890(18) 0.0234(6) Uani 1 1 d .
C17 C 0.96404(19) -0.03282(19) 0.86292(18) 0.0234(6) Uani 1 1 d .
C18 C 0.9164(2) -0.0255(2) 0.94435(19) 0.0359(8) Uani 1 1 d .
H18A H 0.9267 0.0342 0.9496 0.054 Uiso 1 1 calc R
H18B H 0.9400 -0.0671 0.9808 0.054 Uiso 1 1 calc R
H18C H 0.8519 -0.0390 0.9552 0.054 Uiso 1 1 calc R
C19 C 0.9484(2) -0.1279(2) 0.8588(2) 0.0307(7) Uani 1 1 d .
H19A H 0.8838 -0.1437 0.8747 0.046 Uiso 1 1 calc R
H19B H 0.9770 -0.1668 0.8931 0.046 Uiso 1 1 calc R
H19C H 0.9744 -0.1340 0.8059 0.046 Uiso 1 1 calc R
C20 C 1.0640(2) -0.0072(2) 0.8468(2) 0.0303(7) Uani 1 1 d .
H20A H 1.0962 -0.0123 0.7947 0.045 Uiso 1 1 calc R
H20B H 1.0884 -0.0464 0.8841 0.045 Uiso 1 1 calc R
H20C H 1.0711 0.0533 0.8511 0.045 Uiso 1 1 calc R
Ge3 Ge 0.37525(2) 0.76516(3) 0.16883(3) 0.03834(10) Uani 1 1 d .
N5 N 0.28213(16) 0.67643(16) 0.20479(15) 0.0223(5) Uani 1 1 d .
N6 N 0.3589(2) 0.7598(2) 0.2709(2) 0.0452(8) Uani 1 1 d .
H6 H 0.3919 0.7931 0.2868 0.054 Uiso 1 1 calc R
C21 C 0.2917(2) 0.7007(2) 0.3218(2) 0.0372(8) Uani 1 1 d .
C22 C 0.2672(3) 0.6860(3) 0.4021(3) 0.0546(12) Uani 1 1 d .
H22 H 0.2976 0.7181 0.4264 0.065 Uiso 1 1 calc R
C23 C 0.1988(3) 0.6247(4) 0.4454(3) 0.0663(16) Uani 1 1 d .
H23 H 0.1824 0.6143 0.4999 0.080 Uiso 1 1 calc R
C24 C 0.1539(3) 0.5781(3) 0.4103(2) 0.0523(12) Uani 1 1 d .
H24 H 0.1063 0.5364 0.4409 0.063 Uiso 1 1 calc R
C25 C 0.1777(2) 0.5917(2) 0.3308(2) 0.0344(8) Uani 1 1 d .
H25 H 0.1466 0.5591 0.3072 0.041 Uiso 1 1 calc R
C26 C 0.2477(2) 0.6535(2) 0.28512(18) 0.0248(6) Uani 1 1 d .
C27 C 0.2489(2) 0.63490(19) 0.15272(18) 0.0246(6) Uani 1 1 d .
C28 C 0.2641(2) 0.5364(2) 0.1677(2) 0.0343(8) Uani 1 1 d .
H28A H 0.3277 0.5280 0.1636 0.052 Uiso 1 1 calc R
H28B H 0.2468 0.5111 0.1296 0.052 Uiso 1 1 calc R
H28C H 0.2275 0.5073 0.2194 0.052 Uiso 1 1 calc R
C29 C 0.1503(2) 0.6518(2) 0.1600(2) 0.0295(7) Uani 1 1 d .
H29A H 0.1142 0.6273 0.2129 0.044 Uiso 1 1 calc R
H29B H 0.1297 0.6239 0.1248 0.044 Uiso 1 1 calc R
H29C H 0.1438 0.7150 0.1468 0.044 Uiso 1 1 calc R
C30 C 0.3030(2) 0.6759(3) 0.06974(19) 0.0373(8) Uani 1 1 d .
H30A H 0.2973 0.7394 0.0590 0.056 Uiso 1 1 calc R
H30B H 0.2799 0.6508 0.0343 0.056 Uiso 1 1 calc R
H30C H 0.3663 0.6638 0.0628 0.056 Uiso 1 1 calc R
Ge4 Ge 0.18403(3) 0.77878(3) 0.66332(3) 0.04135(11) Uani 1 1 d .
N7 N 0.24993(16) 0.84796(16) 0.70248(15) 0.0228(5) Uani 1 1 d .
N8 N 0.1293(2) 0.7290(2) 0.7646(2) 0.0452(8) Uani 1 1 d .
H8 H 0.0861 0.6874 0.7788 0.054 Uiso 1 1 calc R
C31 C 0.1600(2) 0.7608(2) 0.8178(2) 0.0384(9) Uani 1 1 d .
C32 C 0.1298(3) 0.7320(3) 0.8973(3) 0.0532(12) Uani 1 1 d .
H32 H 0.0840 0.6862 0.9203 0.064 Uiso 1 1 calc R
C33 C 0.1672(3) 0.7707(3) 0.9419(2) 0.0615(15) Uani 1 1 d .
H33 H 0.1469 0.7515 0.9964 0.074 Uiso 1 1 calc R
C34 C 0.2336(3) 0.8371(3) 0.9091(2) 0.0481(11) Uani 1 1 d .
H34 H 0.2581 0.8632 0.9412 0.058 Uiso 1 1 calc R
C35 C 0.2654(2) 0.8666(2) 0.82986(19) 0.0315(7) Uani 1 1 d .
H35 H 0.3117 0.9120 0.8078 0.038 Uiso 1 1 calc R
C36 C 0.22832(19) 0.82846(19) 0.78257(18) 0.0243(6) Uani 1 1 d .
C37 C 0.3187(2) 0.9182(2) 0.65193(18) 0.0251(6) Uani 1 1 d .
C38 C 0.4119(2) 0.8985(2) 0.6621(2) 0.0332(7) Uani 1 1 d .
H38A H 0.4112 0.8977 0.7152 0.050 Uiso 1 1 calc R
H38B H 0.4563 0.9440 0.6267 0.050 Uiso 1 1 calc R
H38C H 0.4277 0.8413 0.6510 0.050 Uiso 1 1 calc R
C39 C 0.2906(2) 1.0083(2) 0.6666(2) 0.0326(7) Uani 1 1 d .
H39A H 0.2312 1.0185 0.6588 0.049 Uiso 1 1 calc R
H39B H 0.3344 1.0540 0.6307 0.049 Uiso 1 1 calc R
H39C H 0.2884 1.0098 0.7195 0.049 Uiso 1 1 calc R
C40 C 0.3244(3) 0.9204(2) 0.5684(2) 0.0396(8) Uani 1 1 d .
H40A H 0.3409 0.8633 0.5574 0.059 Uiso 1 1 calc R
H40B H 0.3699 0.9657 0.5345 0.059 Uiso 1 1 calc R
H40C H 0.2660 0.9335 0.5595 0.059 Uiso 1 1 calc R
Ge5 Ge 0.60925(3) 0.35460(2) 0.34169(2) 0.03099(9) Uani 1 1 d .
N9 N 0.53884(16) 0.44241(15) 0.30653(14) 0.0192(5) Uani 1 1 d .
N10 N 0.66570(18) 0.36552(18) 0.23926(17) 0.0327(6) Uani 1 1 d .
H10 H 0.7104 0.3336 0.2230 0.039 Uiso 1 1 calc R
C41 C 0.6335(2) 0.4273(2) 0.18921(19) 0.0282(7) Uani 1 1 d .
C42 C 0.6676(3) 0.4475(3) 0.1092(2) 0.0418(9) Uani 1 1 d .
H42 H 0.7163 0.4175 0.0848 0.050 Uiso 1 1 calc R
C43 C 0.6294(3) 0.5120(3) 0.0657(2) 0.0455(10) Uani 1 1 d .
H43 H 0.6521 0.5268 0.0112 0.055 Uiso 1 1 calc R
C44 C 0.5583(3) 0.5543(2) 0.1022(2) 0.0418(9) Uani 1 1 d .
H44 H 0.5316 0.5973 0.0720 0.050 Uiso 1 1 calc R
C45 C 0.5249(2) 0.5361(2) 0.18135(19) 0.0294(7) Uani 1 1 d .
H45 H 0.4771 0.5675 0.2050 0.035 Uiso 1 1 calc R
C46 C 0.56182(19) 0.47102(18) 0.22688(17) 0.0213(6) Uani 1 1 d .
C47 C 0.46377(19) 0.47822(19) 0.35953(17) 0.0224(6) Uani 1 1 d .
C48 C 0.4582(2) 0.4307(2) 0.44184(19) 0.0341(7) Uani 1 1 d .
H48A H 0.4468 0.3677 0.4480 0.051 Uiso 1 1 calc R
H48B H 0.4092 0.4526 0.4777 0.051 Uiso 1 1 calc R
H48C H 0.5150 0.4413 0.4527 0.051 Uiso 1 1 calc R
C49 C 0.4836(2) 0.5761(2) 0.3521(2) 0.0328(7) Uani 1 1 d .
H49A H 0.5403 0.5846 0.3639 0.049 Uiso 1 1 calc R
H49B H 0.4349 0.5979 0.3883 0.049 Uiso 1 1 calc R
H49C H 0.4882 0.6083 0.2995 0.049 Uiso 1 1 calc R
C50 C 0.3737(2) 0.4602(2) 0.3453(2) 0.0298(7) Uani 1 1 d .
H50A H 0.3758 0.4889 0.2923 0.045 Uiso 1 1 calc R
H50B H 0.3257 0.4833 0.3810 0.045 Uiso 1 1 calc R
H50C H 0.3620 0.3969 0.3534 0.045 Uiso 1 1 calc R
Ge6 Ge -0.05222(2) 0.43798(2) 0.33177(2) 0.03100(9) Uani 1 1 d .
N11 N 0.03951(16) 0.36689(15) 0.29361(14) 0.0201(5) Uani 1 1 d .
N12 N -0.04007(18) 0.48637(17) 0.23006(16) 0.0304(6) Uani 1 1 d .
H12 H -0.0724 0.5293 0.2154 0.036 Uiso 1 1 calc R
C51 C 0.02298(19) 0.4515(2) 0.17752(19) 0.0246(6) Uani 1 1 d .
C52 C 0.0439(2) 0.4787(2) 0.0984(2) 0.0326(7) Uani 1 1 d .
H52 H 0.0134 0.5248 0.0755 0.039 Uiso 1 1 calc R
C53 C 0.1094(3) 0.4384(2) 0.0528(2) 0.0370(8) Uani 1 1 d .
H53 H 0.1241 0.4567 -0.0017 0.044 Uiso 1 1 calc R
C54 C 0.1538(2) 0.3710(2) 0.0869(2) 0.0344(8) Uani 1 1 d .
H54 H 0.1986 0.3435 0.0552 0.041 Uiso 1 1 calc R
C55 C 0.1340(2) 0.3431(2) 0.16608(18) 0.0254(6) Uani 1 1 d .
H55 H 0.1646 0.2967 0.1882 0.030 Uiso 1 1 calc R
C56 C 0.06843(19) 0.38370(18) 0.21349(17) 0.0209(6) Uani 1 1 d .
C57 C 0.0782(2) 0.30095(18) 0.34495(17) 0.0225(6) Uani 1 1 d .
C58 C 0.0662(2) 0.20828(19) 0.3331(2) 0.0289(7) Uani 1 1 d .
H58A H 0.0021 0.1914 0.3461 0.043 Uiso 1 1 calc R
H58B H 0.0941 0.1669 0.3664 0.043 Uiso 1 1 calc R
H58C H 0.0949 0.2074 0.2792 0.043 Uiso 1 1 calc R
C59 C 0.0280(2) 0.3003(2) 0.42836(19) 0.0322(7) Uani 1 1 d .
H59A H 0.0355 0.3584 0.4380 0.048 Uiso 1 1 calc R
H59B H 0.0523 0.2568 0.4630 0.048 Uiso 1 1 calc R
H59C H -0.0359 0.2852 0.4376 0.048 Uiso 1 1 calc R
C60 C 0.1773(2) 0.3263(2) 0.33246(19) 0.0284(7) Uani 1 1 d .
H60A H 0.2110 0.3274 0.2792 0.043 Uiso 1 1 calc R
H60B H 0.2014 0.2833 0.3675 0.043 Uiso 1 1 calc R
H60C H 0.1830 0.3844 0.3426 0.043 Uiso 1 1 calc R
Ge7 Ge 0.49444(3) 0.01813(2) 0.84590(2) 0.03237(9) Uani 1 1 d .
N13 N 0.42139(16) 0.10624(15) 0.81537(14) 0.0210(5) Uani 1 1 d .
N14 N 0.54536(19) 0.03056(19) 0.74196(17) 0.0333(6) Uani 1 1 d .
H14 H 0.5885 -0.0017 0.7234 0.040 Uiso 1 1 calc R
C61 C 0.5112(2) 0.0939(2) 0.69527(19) 0.0262(6) Uani 1 1 d .
C62 C 0.5413(2) 0.1171(2) 0.6150(2) 0.0369(8) Uani 1 1 d .
H62 H 0.5888 0.0878 0.5882 0.044 Uiso 1 1 calc R
C63 C 0.5018(3) 0.1831(3) 0.5746(2) 0.0406(9) Uani 1 1 d .
H63 H 0.5222 0.1995 0.5200 0.049 Uiso 1 1 calc R
C64 C 0.4326(2) 0.2245(2) 0.6147(2) 0.0345(8) Uani 1 1 d .
H64 H 0.4053 0.2693 0.5867 0.041 Uiso 1 1 calc R
C65 C 0.4015(2) 0.2034(2) 0.69387(19) 0.0266(6) Uani 1 1 d .
H65 H 0.3541 0.2336 0.7197 0.032 Uiso 1 1 calc R
C66 C 0.44051(19) 0.13658(18) 0.73605(18) 0.0220(6) Uani 1 1 d .
C67 C 0.3485(2) 0.1399(2) 0.87123(18) 0.0261(6) Uani 1 1 d .
C68 C 0.2565(2) 0.1217(2) 0.8591(2) 0.0325(7) Uani 1 1 d .
H68A H 0.2569 0.1506 0.8066 0.049 Uiso 1 1 calc R
H68B H 0.2094 0.1446 0.8958 0.049 Uiso 1 1 calc R
H68C H 0.2447 0.0585 0.8673 0.049 Uiso 1 1 calc R
C69 C 0.3672(2) 0.2379(2) 0.8649(2) 0.0336(8) Uani 1 1 d .
H69A H 0.4275 0.2479 0.8695 0.050 Uiso 1 1 calc R
H69B H 0.3228 0.2569 0.9062 0.050 Uiso 1 1 calc R
H69C H 0.3630 0.2716 0.8150 0.050 Uiso 1 1 calc R
C70 C 0.3468(2) 0.0915(3) 0.95239(19) 0.0380(8) Uani 1 1 d .
H70A H 0.3294 0.0294 0.9599 0.057 Uiso 1 1 calc R
H70B H 0.3032 0.1167 0.9899 0.057 Uiso 1 1 calc R
H70C H 0.4065 0.0973 0.9595 0.057 Uiso 1 1 calc R
Ge8 Ge 0.29444(2) 0.10653(2) 0.17388(2) 0.02944(8) Uani 1 1 d .
N15 N 0.36574(16) 0.18218(15) 0.20294(14) 0.0199(5) Uani 1 1 d .
N16 N 0.24593(18) 0.06449(17) 0.27780(17) 0.0300(6) Uani 1 1 d .
H16 H 0.2035 0.0218 0.2966 0.036 Uiso 1 1 calc R
C71 C 0.2799(2) 0.10366(19) 0.32475(19) 0.0260(6) Uani 1 1 d .
C72 C 0.2527(2) 0.0835(2) 0.4046(2) 0.0361(8) Uani 1 1 d .
H72 H 0.2067 0.0388 0.4321 0.043 Uiso 1 1 calc R
C73 C 0.2929(3) 0.1289(3) 0.4435(2) 0.0409(9) Uani 1 1 d .
H73 H 0.2745 0.1156 0.4981 0.049 Uiso 1 1 calc R
C74 C 0.3600(2) 0.1936(2) 0.4034(2) 0.0358(8) Uani 1 1 d .
H74 H 0.3872 0.2241 0.4312 0.043 Uiso 1 1 calc R
C75 C 0.3884(2) 0.2150(2) 0.32390(19) 0.0284(7) Uani 1 1 d .
H75 H 0.4347 0.2596 0.2976 0.034 Uiso 1 1 calc R
C76 C 0.34892(19) 0.17088(18) 0.28233(17) 0.0206(6) Uani 1 1 d .
C77 C 0.4334(2) 0.24931(19) 0.14589(18) 0.0243(6) Uani 1 1 d .
C78 C 0.5276(2) 0.2340(2) 0.1545(2) 0.0293(7) Uani 1 1 d .
H78A H 0.5303 0.2442 0.2040 0.044 Uiso 1 1 calc R
H78B H 0.5714 0.2745 0.1127 0.044 Uiso 1 1 calc R
H78C H 0.5416 0.1736 0.1522 0.044 Uiso 1 1 calc R
C79 C 0.4057(2) 0.3419(2) 0.1535(2) 0.0334(7) Uani 1 1 d .
H79A H 0.3464 0.3503 0.1449 0.050 Uiso 1 1 calc R
H79B H 0.4497 0.3855 0.1152 0.050 Uiso 1 1 calc R
H79C H 0.4031 0.3487 0.2052 0.050 Uiso 1 1 calc R
C80 C 0.4343(2) 0.2410(2) 0.06526(19) 0.0359(8) Uani 1 1 d .
H80A H 0.4479 0.1813 0.0599 0.054 Uiso 1 1 calc R
H80B H 0.4802 0.2827 0.0269 0.054 Uiso 1 1 calc R
H80C H 0.3753 0.2536 0.0573 0.054 Uiso 1 1 calc R

loop_
_atom_site_aniso_label
_atom_site_aniso_U_11
_atom_site_aniso_U_22
_atom_site_aniso_U_33
_atom_site_aniso_U_23
_atom_site_aniso_U_13
_atom_site_aniso_U_12
Ge1 0.02198(17) 0.02851(17) 0.02959(18) -0.00573(14) -0.00526(13) -0.00662(13)
N1 0.0166(11) 0.0189(11) 0.0238(12) -0.0046(10) -0.0073(9) -0.0003(9)
N2 0.0235(13) 0.0292(13) 0.0354(15) -0.0135(12) -0.0109(11) -0.0051(10)
C1 0.0193(14) 0.0279(15) 0.0282(15) -0.0102(12) -0.0110(12) 0.0064(11)
C2 0.0301(17) 0.0393(18) 0.0307(17) -0.0174(15) -0.0128(14) 0.0086(14)
C3 0.0397(19) 0.0385(18) 0.0215(16) -0.0074(14) -0.0064(14) 0.0134(15)
C4 0.0260(17) 0.0333(17) 0.0331(18) -0.0013(14) -0.0033(13) 0.0039(13)
C5 0.0229(15) 0.0249(14) 0.0293(16) -0.0062(13) -0.0072(12) 0.0010(11)
C6 0.0160(13) 0.0192(13) 0.0275(15) -0.0063(11) -0.0073(11) 0.0053(10)
C7 0.0204(14) 0.0243(14) 0.0282(15) -0.0098(12) -0.0100(12) 0.0005(11)
C8 0.0335(18) 0.0261(15) 0.0352(18) -0.0150(14) -0.0105(14) 0.0045(13)
C9 0.0355(19) 0.0413(19) 0.0272(17) -0.0074(15) -0.0114(14) -0.0046(15)
C10 0.0235(15) 0.0342(16) 0.0365(18) -0.0157(14) -0.0171(13) 0.0058(13)
Ge2 0.02948(19) 0.02780(18) 0.0461(2) -0.01014(16) -0.00638(16) 0.01026(14)
N3 0.0187(12) 0.0190(11) 0.0279(13) -0.0039(10) -0.0087(10) 0.0015(9)
N4 0.0347(16) 0.0245(13) 0.055(2) -0.0024(13) -0.0206(14) 0.0098(12)
C11 0.0384(19) 0.0181(14) 0.045(2) 0.0014(14) -0.0246(16) -0.0031(13)
C12 0.060(3) 0.0259(16) 0.044(2) 0.0046(16) -0.033(2) -0.0052(16)
C13 0.074(3) 0.0353(19) 0.0279(18) -0.0013(16) -0.0191(19) -0.0189(19)
C14 0.053(2) 0.0288(17) 0.0349(19) -0.0109(15) -0.0050(17) -0.0087(16)
C15 0.0320(17) 0.0227(14) 0.0313(17) -0.0066(13) -0.0087(13) -0.0018(12)
C16 0.0242(15) 0.0161(12) 0.0316(16) -0.0036(12) -0.0118(12) -0.0032(11)
C17 0.0182(14) 0.0239(14) 0.0288(15) -0.0032(12) -0.0099(12) 0.0012(11)
C18 0.0343(19) 0.044(2) 0.0285(17) -0.0066(15) -0.0092(14) 0.0009(15)
C19 0.0286(17) 0.0236(15) 0.0408(19) -0.0012(14) -0.0160(14) 0.0020(12)
C20 0.0196(15) 0.0394(18) 0.0338(17) -0.0072(15) -0.0118(13) -0.0004(13)
Ge3 0.02310(18) 0.03281(19) 0.0569(3) -0.00324(18) -0.01328(17) -0.00792(14)
N5 0.0179(12) 0.0203(11) 0.0295(13) -0.0042(10) -0.0094(10) 0.0002(9)
N6 0.0390(18) 0.0375(17) 0.077(2) -0.0258(17) -0.0357(18) 0.0062(14)
C21 0.0332(19) 0.042(2) 0.047(2) -0.0181(17) -0.0222(16) 0.0167(16)
C22 0.062(3) 0.077(3) 0.048(2) -0.037(2) -0.036(2) 0.040(3)
C23 0.062(3) 0.111(4) 0.030(2) -0.020(3) -0.016(2) 0.051(3)
C24 0.036(2) 0.073(3) 0.035(2) 0.004(2) 0.0001(17) 0.024(2)
C25 0.0222(16) 0.0426(19) 0.0325(18) -0.0001(15) -0.0051(13) 0.0100(14)
C26 0.0196(14) 0.0255(14) 0.0319(16) -0.0076(13) -0.0107(12) 0.0087(11)
C27 0.0224(15) 0.0239(14) 0.0277(15) -0.0042(12) -0.0090(12) 0.0013(11)
C28 0.043(2) 0.0260(16) 0.040(2) -0.0108(14) -0.0187(16) 0.0079(14)
C29 0.0271(16) 0.0276(15) 0.0383(18) -0.0073(14) -0.0167(14) 0.0028(12)
C30 0.037(2) 0.047(2) 0.0264(17) -0.0041(15) -0.0100(14) 0.0041(16)
Ge4 0.0328(2) 0.0423(2) 0.0633(3) -0.0255(2) -0.02635(19) 0.00601(17)
N7 0.0206(12) 0.0212(11) 0.0300(13) -0.0089(10) -0.0106(10) 0.0038(9)
N8 0.0243(15) 0.0318(16) 0.076(2) -0.0116(16) -0.0090(15) -0.0031(12)
C31 0.0216(16) 0.0337(18) 0.054(2) -0.0024(17) -0.0067(15) 0.0118(14)
C32 0.0229(18) 0.050(2) 0.059(3) 0.021(2) 0.0068(17) 0.0092(17)
C33 0.043(2) 0.087(4) 0.032(2) 0.017(2) 0.0022(18) 0.033(2)
C34 0.045(2) 0.075(3) 0.0277(18) -0.0085(19) -0.0180(17) 0.028(2)
C35 0.0257(16) 0.0402(18) 0.0298(17) -0.0061(14) -0.0113(13) 0.0090(14)
C36 0.0177(14) 0.0224(14) 0.0316(16) -0.0035(12) -0.0072(12) 0.0075(11)
C37 0.0244(15) 0.0252(14) 0.0244(15) -0.0045(12) -0.0058(12) 0.0057(12)
C38 0.0208(16) 0.0264(15) 0.047(2) -0.0031(15) -0.0044(14) 0.0006(12)
C39 0.0344(18) 0.0214(14) 0.0394(19) -0.0029(14) -0.0094(15) 0.0060(13)
C40 0.049(2) 0.0397(19) 0.0282(18) -0.0095(15) -0.0068(16) 0.0095(17)
Ge5 0.0357(2) 0.02427(16) 0.0371(2) -0.00551(15) -0.01814(16) 0.01136(14)
N9 0.0183(11) 0.0169(11) 0.0232(12) -0.0043(9) -0.0076(9) 0.0014(9)
N10 0.0268(14) 0.0304(14) 0.0461(17) -0.0169(13) -0.0121(13) 0.0139(11)
C41 0.0281(16) 0.0243(15) 0.0324(17) -0.0105(13) -0.0058(13) 0.0004(12)
C42 0.037(2) 0.049(2) 0.036(2) -0.0211(18) 0.0043(16) -0.0069(17)
C43 0.060(3) 0.046(2) 0.0228(17) -0.0039(16) -0.0026(17) -0.0193(19)
C44 0.055(2) 0.0334(18) 0.035(2) 0.0039(16) -0.0187(18) -0.0048(17)
C45 0.0345(18) 0.0225(14) 0.0312(17) -0.0013(13) -0.0129(14) 0.0028(13)
C46 0.0206(14) 0.0169(12) 0.0267(15) -0.0030(11) -0.0085(11) -0.0019(10)
C47 0.0181(14) 0.0254(14) 0.0264(15) -0.0106(12) -0.0069(11) 0.0026(11)
C48 0.0332(18) 0.0416(19) 0.0267(17) -0.0094(15) -0.0060(14) -0.0009(15)
C49 0.0255(16) 0.0284(16) 0.047(2) -0.0172(15) -0.0076(14) 0.0047(13)
C50 0.0183(15) 0.0380(17) 0.0343(17) -0.0105(14) -0.0073(13) -0.0015(12)
Ge6 0.03134(19) 0.02702(17) 0.03048(18) -0.00711(14) -0.00154(14) 0.01169(14)
N11 0.0201(12) 0.0169(11) 0.0244(12) -0.0055(9) -0.0073(10) 0.0043(9)
N12 0.0305(15) 0.0243(13) 0.0362(15) -0.0053(12) -0.0103(12) 0.0141(11)
C51 0.0164(14) 0.0292(15) 0.0341(17) -0.0152(13) -0.0103(12) 0.0044(11)
C52 0.0386(19) 0.0276(16) 0.0332(18) 0.0010(14) -0.0190(15) 0.0011(14)
C53 0.050(2) 0.0408(19) 0.0238(16) -0.0083(15) -0.0147(15) -0.0044(16)
C54 0.0360(19) 0.0367(18) 0.0333(18) -0.0198(15) -0.0053(15) 0.0031(15)
C55 0.0254(15) 0.0237(14) 0.0312(16) -0.0120(13) -0.0105(13) 0.0040(12)
C56 0.0175(13) 0.0195(13) 0.0279(15) -0.0076(11) -0.0081(11) 0.0000(10)
C57 0.0248(15) 0.0183(13) 0.0267(15) -0.0028(11) -0.0130(12) 0.0035(11)
C58 0.0278(16) 0.0203(14) 0.0399(19) -0.0044(13) -0.0138(14) 0.0031(12)
C59 0.0353(18) 0.0324(17) 0.0267(16) -0.0022(14) -0.0089(14) 0.0000(14)
C60 0.0244(16) 0.0317(16) 0.0309(17) -0.0037(13) -0.0136(13) 0.0009(12)
Ge7 0.0408(2) 0.02755(17) 0.03288(19) -0.00721(15) -0.01694(16) 0.01220(15)
N13 0.0198(12) 0.0180(11) 0.0260(13) -0.0065(10) -0.0068(10) 0.0033(9)
N14 0.0315(15) 0.0366(15) 0.0396(16) -0.0197(13) -0.0139(12) 0.0188(12)
C61 0.0200(14) 0.0288(15) 0.0314(16) -0.0123(13) -0.0059(12) 0.0041(12)
C62 0.0308(18) 0.046(2) 0.0328(18) -0.0150(16) -0.0021(14) 0.0036(15)
C63 0.042(2) 0.050(2) 0.0238(17) -0.0012(16) -0.0043(15) -0.0047(17)
C64 0.039(2) 0.0292(16) 0.0320(18) 0.0033(14) -0.0134(15) 0.0001(14)
C65 0.0232(15) 0.0226(14) 0.0332(17) -0.0048(13) -0.0080(13) 0.0030(11)
C66 0.0191(14) 0.0183(13) 0.0296(15) -0.0071(12) -0.0071(11) -0.0013(10)
C67 0.0211(15) 0.0288(15) 0.0300(16) -0.0123(13) -0.0053(12) -0.0009(12)
C68 0.0184(15) 0.0409(18) 0.0387(19) -0.0125(16) -0.0060(13) -0.0015(13)
C69 0.0221(16) 0.0346(17) 0.051(2) -0.0254(16) -0.0084(14) 0.0051(13)
C70 0.0346(19) 0.057(2) 0.0244(17) -0.0160(16) -0.0060(14) 0.0004(17)
Ge8 0.02520(18) 0.03456(18) 0.03348(19) -0.01152(15) -0.01334(14) -0.00368(14)
N15 0.0180(11) 0.0185(11) 0.0224(12) -0.0020(9) -0.0068(9) -0.0016(9)
N16 0.0229(13) 0.0250(13) 0.0398(16) -0.0074(12) -0.0049(11) -0.0070(10)
C71 0.0245(15) 0.0218(14) 0.0352(17) -0.0074(13) -0.0131(13) 0.0057(11)
C72 0.038(2) 0.0311(17) 0.0301(18) 0.0009(14) -0.0014(15) 0.0052(15)
C73 0.055(2) 0.044(2) 0.0213(16) -0.0009(15) -0.0114(16) 0.0191(18)
C74 0.043(2) 0.0396(19) 0.0340(18) -0.0166(16) -0.0203(16) 0.0168(16)
C75 0.0270(16) 0.0304(16) 0.0339(17) -0.0124(14) -0.0145(13) 0.0066(13)
C76 0.0177(13) 0.0195(13) 0.0266(15) -0.0050(11) -0.0095(11) 0.0052(10)
C77 0.0200(14) 0.0212(13) 0.0300(16) -0.0006(12) -0.0086(12) -0.0006(11)
C78 0.0216(15) 0.0280(15) 0.0362(18) -0.0048(14) -0.0068(13) 0.0018(12)
C79 0.0351(18) 0.0199(14) 0.043(2) -0.0013(14) -0.0116(15) 0.0048(13)
C80 0.0361(19) 0.044(2) 0.0243(16) 0.0000(15) -0.0089(14) -0.0004(15)

loop_
_atom_type_symbol
_atom_type_description
_atom_type_scat_dispersion_real
_atom_type_scat_dispersion_imag
_atom_type_scat_source
C C 0.0033 0.0016 'International Tables Vol C Tables 4.2.6.8 and 6.1.1.4'
H H 0.0000 0.0000 'International Tables Vol C Tables 4.2.6.8 and 6.1.1.4'
N N 0.0061 0.0033 'International Tables Vol C Tables 4.2.6.8 and 6.1.1.4'
Ge Ge 0.1547 1.8001 'International Tables Vol C Tables 4.2.6.8 and 6.1.1.4'

loop_
_geom_angle_atom_site_label_1
_geom_angle_atom_site_label_2
_geom_angle_atom_site_label_3
_geom_angle
N2 Ge1 N1 84.39(11)
C6 N1 C7 122.9(2)
C6 N1 Ge1 114.05(18)
C7 N1 Ge1 122.99(19)
C1 N2 Ge1 115.5(2)
C1 N2 H2 122.3
Ge1 N2 H2 122.3
N2 C1 C2 125.0(3)
N2 C1 C6 113.6(3)
C2 C1 C6 121.4(3)
C3 C2 C1 119.7(3)
C3 C2 H2A 120.2
C1 C2 H2A 120.2
C2 C3 C4 119.5(3)
C2 C3 H3 120.3
C4 C3 H3 120.3
C5 C4 C3 121.3(3)
C5 C4 H4A 119.3
C3 C4 H4A 119.3
C4 C5 C6 120.5(3)
C4 C5 H5 119.7
C6 C5 H5 119.7
N1 C6 C5 129.9(3)
N1 C6 C1 112.4(3)
C5 C6 C1 117.6(3)
N1 C7 C9 108.3(2)
N1 C7 C8 110.6(2)
C9 C7 C8 107.8(3)
N1 C7 C10 110.7(2)
C9 C7 C10 107.5(3)
C8 C7 C10 111.8(3)
C7 C8 H8A 109.5
C7 C8 H8B 109.5
H8A C8 H8B 109.5
C7 C8 H8C 109.5
H8A C8 H8C 109.5
H8B C8 H8C 109.5
C7 C9 H9A 109.5
C7 C9 H9B 109.5
H9A C9 H9B 109.5
C7 C9 H9C 109.5
H9A C9 H9C 109.5
H9B C9 H9C 109.5
C7 C10 H10A 109.5
C7 C10 H10B 109.5
H10A C10 H10B 109.5
C7 C10 H10C 109.5
H10A C10 H10C 109.5
H10B C10 H10C 109.5
N4 Ge2 N3 84.34(12)
C16 N3 C17 123.2(2)
C16 N3 Ge2 113.82(19)
C17 N3 Ge2 122.9(2)
C11 N4 Ge2 115.6(2)
C11 N4 H4 122.2
Ge2 N4 H4 122.2
N4 C11 C12 125.7(3)
N4 C11 C16 113.4(3)
C12 C11 C16 120.9(4)
C13 C12 C11 119.7(3)
C13 C12 H12A 120.2
C11 C12 H12A 120.2
C12 C13 C14 120.0(3)
C12 C13 H13 120.0
C14 C13 H13 120.0
C13 C14 C15 121.1(4)
C13 C14 H14A 119.4
C15 C14 H14A 119.4
C14 C15 C16 119.9(3)
C14 C15 H15 120.1
C16 C15 H15 120.1
C15 C16 N3 128.8(3)
C15 C16 C11 118.4(3)
N3 C16 C11 112.8(3)
N3 C17 C18 108.4(3)
N3 C17 C20 110.2(2)
C18 C17 C20 108.0(3)
N3 C17 C19 110.9(2)
C18 C17 C19 107.2(3)
C20 C17 C19 111.9(3)
C17 C18 H18A 109.5
C17 C18 H18B 109.5
H18A C18 H18B 109.5
C17 C18 H18C 109.5
H18A C18 H18C 109.5
H18B C18 H18C 109.5
C17 C19 H19A 109.5
C17 C19 H19B 109.5
H19A C19 H19B 109.5
C17 C19 H19C 109.5
H19A C19 H19C 109.5
H19B C19 H19C 109.5
C17 C20 H20A 109.5
C17 C20 H20B 109.5
H20A C20 H20B 109.5
C17 C20 H20C 109.5
H20A C20 H20C 109.5
H20B C20 H20C 109.5
N6 Ge3 N5 84.06(13)
C26 N5 C27 123.4(2)
C26 N5 Ge3 113.9(2)
C27 N5 Ge3 122.7(2)
C21 N6 Ge3 116.3(2)
C21 N6 H6 121.8
Ge3 N6 H6 121.8
N6 C21 C22 126.1(4)
N6 C21 C26 113.1(3)
C22 C21 C26 120.8(4)
C23 C22 C21 119.6(4)
C23 C22 H22 120.2
C21 C22 H22 120.2
C22 C23 C24 120.5(4)
C22 C23 H23 119.8
C24 C23 H23 119.8
C23 C24 C25 120.6(4)
C23 C24 H24 119.7
C25 C24 H24 119.7
C24 C25 C26 120.1(4)
C24 C25 H25 119.9
C26 C25 H25 119.9
C21 C26 N5 112.6(3)
C21 C26 C25 118.4(3)
N5 C26 C25 129.0(3)
N5 C27 C29 110.8(3)
N5 C27 C30 108.5(3)
C29 C27 C30 107.7(3)
N5 C27 C28 110.7(2)
C29 C27 C28 111.7(3)
C30 C27 C28 107.2(3)
C27 C28 H28A 109.5
C27 C28 H28B 109.5
H28A C28 H28B 109.5
C27 C28 H28C 109.5
H28A C28 H28C 109.5
H28B C28 H28C 109.5
C27 C29 H29A 109.5
C27 C29 H29B 109.5
H29A C29 H29B 109.5
C27 C29 H29C 109.5
H29A C29 H29C 109.5
H29B C29 H29C 109.5
C27 C30 H30A 109.5
C27 C30 H30B 109.5
H30A C30 H30B 109.5
C27 C30 H30C 109.5
H30A C30 H30C 109.5
H30B C30 H30C 109.5
N8 Ge4 N7 84.34(13)
C36 N7 C37 123.3(2)
C36 N7 Ge4 114.1(2)
C37 N7 Ge4 122.6(2)
C31 N8 Ge4 116.1(2)
C31 N8 H8 121.9
Ge4 N8 H8 121.9
C32 C31 N8 126.2(4)
C32 C31 C36 121.3(4)
N8 C31 C36 112.5(3)
C33 C32 C31 119.0(4)
C33 C32 H32 120.5
C31 C32 H32 120.5
C32 C33 C34 121.0(4)
C32 C33 H33 119.5
C34 C33 H33 119.5
C33 C34 C35 121.2(4)
C33 C34 H34 119.4
C35 C34 H34 119.4
C34 C35 C36 119.2(4)
C34 C35 H35 120.4
C36 C35 H35 120.4
N7 C36 C35 128.6(3)
N7 C36 C31 113.0(3)
C35 C36 C31 118.4(3)
N7 C37 C40 108.6(3)
N7 C37 C38 111.0(2)
C40 C37 C38 107.1(3)
N7 C37 C39 110.5(2)
C40 C37 C39 107.4(3)
C38 C37 C39 112.2(3)
C37 C38 H38A 109.5
C37 C38 H38B 109.5
H38A C38 H38B 109.5
C37 C38 H38C 109.5
H38A C38 H38C 109.5
H38B C38 H38C 109.5
C37 C39 H39A 109.5
C37 C39 H39B 109.5
H39A C39 H39B 109.5
C37 C39 H39C 109.5
H39A C39 H39C 109.5
H39B C39 H39C 109.5
C37 C40 H40A 109.5
C37 C40 H40B 109.5
H40A C40 H40B 109.5
C37 C40 H40C 109.5
H40A C40 H40C 109.5
H40B C40 H40C 109.5
N10 Ge5 N9 84.39(11)
C46 N9 C47 122.9(2)
C46 N9 Ge5 114.06(19)
C47 N9 Ge5 123.04(19)
C41 N10 Ge5 115.6(2)
C41 N10 H10 122.2
Ge5 N10 H10 122.2
N10 C41 C42 125.2(3)
N10 C41 C46 113.2(3)
C42 C41 C46 121.6(3)
C43 C42 C41 119.2(3)
C43 C42 H42 120.4
C41 C42 H42 120.4
C44 C43 C42 119.5(3)
C44 C43 H43 120.2
C42 C43 H43 120.2
C43 C44 C45 121.9(4)
C43 C44 H44 119.0
C45 C44 H44 119.0
C44 C45 C46 119.9(3)
C44 C45 H45 120.0
C46 C45 H45 120.0
N9 C46 C45 129.4(3)
N9 C46 C41 112.7(3)
C45 C46 C41 117.9(3)
N9 C47 C48 107.8(2)
N9 C47 C50 111.0(2)
C48 C47 C50 107.6(3)
N9 C47 C49 110.6(2)
C48 C47 C49 107.6(3)
C50 C47 C49 112.0(3)
C47 C48 H48A 109.5
C47 C48 H48B 109.5
H48A C48 H48B 109.5
C47 C48 H48C 109.5
H48A C48 H48C 109.5
H48B C48 H48C 109.5
C47 C49 H49A 109.5
C47 C49 H49B 109.5
H49A C49 H49B 109.5
C47 C49 H49C 109.5
H49A C49 H49C 109.5
H49B C49 H49C 109.5
C47 C50 H50A 109.5
C47 C50 H50B 109.5
H50A C50 H50B 109.5
C47 C50 H50C 109.5
H50A C50 H50C 109.5
H50B C50 H50C 109.5
N12 Ge6 N11 84.54(11)
C56 N11 C57 123.8(2)
C56 N11 Ge6 113.56(18)
C57 N11 Ge6 122.60(19)
C51 N12 Ge6 116.1(2)
C51 N12 H12 121.9
Ge6 N12 H12 121.9
C52 C51 N12 125.8(3)
C52 C51 C56 121.5(3)
N12 C51 C56 112.6(3)
C51 C52 C53 119.6(3)
C51 C52 H52 120.2
C53 C52 H52 120.2
C52 C53 C54 119.8(3)
C52 C53 H53 120.1
C54 C53 H53 120.1
C55 C54 C53 121.4(3)
C55 C54 H54 119.3
C53 C54 H54 119.3
C54 C55 C56 119.8(3)
C54 C55 H55 120.1
C56 C55 H55 120.1
N11 C56 C55 129.0(3)
N11 C56 C51 113.1(3)
C55 C56 C51 117.9(3)
N11 C57 C59 108.4(2)
N11 C57 C60 110.4(2)
C59 C57 C60 107.9(3)
N11 C57 C58 111.5(2)
C59 C57 C58 107.5(3)
C60 C57 C58 110.9(3)
C57 C58 H58A 109.5
C57 C58 H58B 109.5
H58A C58 H58B 109.5
C57 C58 H58C 109.5
H58A C58 H58C 109.5
H58B C58 H58C 109.5
C57 C59 H59A 109.5
C57 C59 H59B 109.5
H59A C59 H59B 109.5
C57 C59 H59C 109.5
H59A C59 H59C 109.5
H59B C59 H59C 109.5
C57 C60 H60A 109.5
C57 C60 H60B 109.5
H60A C60 H60B 109.5
C57 C60 H60C 109.5
H60A C60 H60C 109.5
H60B C60 H60C 109.5
N14 Ge7 N13 84.39(11)
C66 N13 C67 123.0(2)
C66 N13 Ge7 114.03(19)
C67 N13 Ge7 123.0(2)
C61 N14 Ge7 115.3(2)
C61 N14 H14 122.3
Ge7 N14 H14 122.3
N14 C61 C62 125.6(3)
N14 C61 C66 113.6(3)
C62 C61 C66 120.8(3)
C63 C62 C61 120.0(3)
C63 C62 H62 120.0
C61 C62 H62 120.0
C64 C63 C62 119.1(3)
C64 C63 H63 120.5
C62 C63 H63 120.5
C65 C64 C63 122.4(3)
C65 C64 H64 118.8
C63 C64 H64 118.8
C64 C65 C66 119.5(3)
C64 C65 H65 120.3
C66 C65 H65 120.3
N13 C66 C65 129.1(3)
N13 C66 C61 112.6(3)
C65 C66 C61 118.3(3)
N13 C67 C70 108.4(3)
N13 C67 C69 110.9(3)
C70 C67 C69 107.4(3)
N13 C67 C68 110.4(2)
C70 C67 C68 108.1(3)
C69 C67 C68 111.5(3)
C67 C68 H68A 109.5
C67 C68 H68B 109.5
H68A C68 H68B 109.5
C67 C68 H68C 109.5
H68A C68 H68C 109.5
H68B C68 H68C 109.5
C67 C69 H69A 109.5
C67 C69 H69B 109.5
H69A C69 H69B 109.5
C67 C69 H69C 109.5
H69A C69 H69C 109.5
H69B C69 H69C 109.5
C67 C70 H70A 109.5
C67 C70 H70B 109.5
H70A C70 H70B 109.5
C67 C70 H70C 109.5
H70A C70 H70C 109.5
H70B C70 H70C 109.5
N16 Ge8 N15 84.54(11)
C76 N15 C77 123.1(2)
C76 N15 Ge8 114.11(18)
C77 N15 Ge8 122.82(19)
C71 N16 Ge8 116.1(2)
C71 N16 H16 121.9
Ge8 N16 H16 121.9
N16 C71 C72 126.2(3)
N16 C71 C76 112.8(3)
C72 C71 C76 121.1(3)
C73 C72 C71 119.3(3)
C73 C72 H72 120.4
C71 C72 H72 120.4
C72 C73 C74 120.4(3)
C72 C73 H73 119.8
C74 C73 H73 119.8
C73 C74 C75 121.5(3)
C73 C74 H74 119.3
C75 C74 H74 119.3
C74 C75 C76 119.9(3)
C74 C75 H75 120.0
C76 C75 H75 120.0
C75 C76 N15 129.7(3)
C75 C76 C71 117.8(3)
N15 C76 C71 112.5(2)
N15 C77 C78 111.3(2)
N15 C77 C80 108.1(2)
C78 C77 C80 107.9(3)
N15 C77 C79 110.0(3)
C78 C77 C79 111.8(3)
C80 C77 C79 107.6(3)
C77 C78 H78A 109.5
C77 C78 H78B 109.5
H78A C78 H78B 109.5
C77 C78 H78C 109.5
H78A C78 H78C 109.5
H78B C78 H78C 109.5
C77 C79 H79A 109.5
C77 C79 H79B 109.5
H79A C79 H79B 109.5
C77 C79 H79C 109.5
H79A C79 H79C 109.5
H79B C79 H79C 109.5
C77 C80 H80A 109.5
C77 C80 H80B 109.5
H80A C80 H80B 109.5
C77 C80 H80C 109.5
H80A C80 H80C 109.5
H80B C80 H80C 109.5

loop_
_geom_bond_atom_site_label_1
_geom_bond_atom_site_label_2
_geom_bond_distance
Ge1 N2 1.836(3)
Ge1 N1 1.878(2)
N1 C6 1.397(4)
N1 C7 1.488(4)
N2 C1 1.380(4)
N2 H2 0.8800
C1 C2 1.400(4)
C1 C6 1.410(4)
C2 C3 1.375(5)
C2 H2A 0.9500
C3 C4 1.394(5)
C3 H3 0.9500
C4 C5 1.379(5)
C4 H4A 0.9500
C5 C6 1.399(4)
C5 H5 0.9500
C7 C9 1.526(4)
C7 C8 1.530(4)
C7 C10 1.539(4)
C8 H8A 0.9800
C8 H8B 0.9800
C8 H8C 0.9800
C9 H9A 0.9800
C9 H9B 0.9800
C9 H9C 0.9800
C10 H10A 0.9800
C10 H10B 0.9800
C10 H10C 0.9800
Ge2 N4 1.841(3)
Ge2 N3 1.878(2)
N3 C16 1.398(4)
N3 C17 1.494(4)
N4 C11 1.380(5)
N4 H4 0.8800
C11 C12 1.392(5)
C11 C16 1.406(4)
C12 C13 1.378(6)
C12 H12A 0.9500
C13 C14 1.379(6)
C13 H13 0.9500
C14 C15 1.386(5)
C14 H14A 0.9500
C15 C16 1.397(4)
C15 H15 0.9500
C17 C18 1.519(5)
C17 C20 1.533(4)
C17 C19 1.533(4)
C18 H18A 0.9800
C18 H18B 0.9800
C18 H18C 0.9800
C19 H19A 0.9800
C19 H19B 0.9800
C19 H19C 0.9800
C20 H20A 0.9800
C20 H20B 0.9800
C20 H20C 0.9800
Ge3 N6 1.825(4)
Ge3 N5 1.880(2)
N5 C26 1.402(4)
N5 C27 1.476(4)
N6 C21 1.384(5)
N6 H6 0.8800
C21 C22 1.399(6)
C21 C26 1.400(5)
C22 C23 1.374(7)
C22 H22 0.9500
C23 C24 1.381(7)
C23 H23 0.9500
C24 C25 1.388(5)
C24 H24 0.9500
C25 C26 1.404(5)
C25 H25 0.9500
C27 C29 1.528(4)
C27 C30 1.532(4)
C27 C28 1.538(4)
C28 H28A 0.9800
C28 H28B 0.9800
C28 H28C 0.9800
C29 H29A 0.9800
C29 H29B 0.9800
C29 H29C 0.9800
C30 H30A 0.9800
C30 H30B 0.9800
C30 H30C 0.9800
Ge4 N8 1.829(4)
Ge4 N7 1.875(2)
N7 C36 1.395(4)
N7 C37 1.493(4)
N8 C31 1.389(5)
N8 H8 0.8800
C31 C32 1.389(6)
C31 C36 1.411(5)
C32 C33 1.371(7)
C32 H32 0.9500
C33 C34 1.377(7)
C33 H33 0.9500
C34 C35 1.387(5)
C34 H34 0.9500
C35 C36 1.405(5)
C35 H35 0.9500
C37 C40 1.523(5)
C37 C38 1.532(4)
C37 C39 1.538(4)
C38 H38A 0.9800
C38 H38B 0.9800
C38 H38C 0.9800
C39 H39A 0.9800
C39 H39B 0.9800
C39 H39C 0.9800
C40 H40A 0.9800
C40 H40B 0.9800
C40 H40C 0.9800
Ge5 N10 1.832(3)
Ge5 N9 1.875(2)
N9 C46 1.391(4)
N9 C47 1.501(4)
N10 C41 1.383(4)
N10 H10 0.8800
C41 C42 1.396(5)
C41 C46 1.408(4)
C42 C43 1.391(6)
C42 H42 0.9500
C43 C44 1.380(6)
C43 H43 0.9500
C44 C45 1.381(5)
C44 H44 0.9500
C45 C46 1.405(4)
C45 H45 0.9500
C47 C48 1.526(4)
C47 C50 1.530(4)
C47 C49 1.534(4)
C48 H48A 0.9800
C48 H48B 0.9800
C48 H48C 0.9800
C49 H49A 0.9800
C49 H49B 0.9800
C49 H49C 0.9800
C50 H50A 0.9800
C50 H50B 0.9800
C50 H50C 0.9800
Ge6 N12 1.832(3)
Ge6 N11 1.888(2)
N11 C56 1.395(4)
N11 C57 1.491(4)
N12 C51 1.385(4)
N12 H12 0.8800
C51 C52 1.382(5)
C51 C56 1.422(4)
C52 C53 1.382(5)
C52 H52 0.9500
C53 C54 1.394(5)
C53 H53 0.9500
C54 C55 1.385(5)
C54 H54 0.9500
C55 C56 1.403(4)
C55 H55 0.9500
C57 C59 1.528(4)
C57 C60 1.531(4)
C57 C58 1.536(4)
C58 H58A 0.9800
C58 H58B 0.9800
C58 H58C 0.9800
C59 H59A 0.9800
C59 H59B 0.9800
C59 H59C 0.9800
C60 H60A 0.9800
C60 H60B 0.9800
C60 H60C 0.9800
Ge7 N14 1.840(3)
Ge7 N13 1.878(2)
N13 C66 1.392(4)
N13 C67 1.493(4)
N14 C61 1.377(4)
N14 H14 0.8800
C61 C62 1.397(5)
C61 C66 1.411(4)
C62 C63 1.386(5)
C62 H62 0.9500
C63 C64 1.380(5)
C63 H63 0.9500
C64 C65 1.379(5)
C64 H64 0.9500
C65 C66 1.406(4)
C65 H65 0.9500
C67 C70 1.525(5)
C67 C69 1.537(4)
C67 C68 1.543(4)
C68 H68A 0.9800
C68 H68B 0.9800
C68 H68C 0.9800
C69 H69A 0.9800
C69 H69B 0.9800
C69 H69C 0.9800
C70 H70A 0.9800
C70 H70B 0.9800
C70 H70C 0.9800
Ge8 N16 1.835(3)
Ge8 N15 1.881(2)
N15 C76 1.396(4)
N15 C77 1.494(4)
N16 C71 1.381(4)
N16 H16 0.8800
C71 C72 1.389(5)
C71 C76 1.433(4)
C72 C73 1.377(6)
C72 H72 0.9500
C73 C74 1.383(5)
C73 H73 0.9500
C74 C75 1.383(5)
C74 H74 0.9500
C75 C76 1.395(4)
C75 H75 0.9500
C77 C78 1.528(4)
C77 C80 1.529(4)
C77 C79 1.539(4)
C78 H78A 0.9800
C78 H78B 0.9800
C78 H78C 0.9800
C79 H79A 0.9800
C79 H79B 0.9800
C79 H79C 0.9800
C80 H80A 0.9800
C80 H80B 0.9800
C80 H80C 0.9800

loop_
_geom_torsion_atom_site_label_1
_geom_torsion_atom_site_label_2
_geom_torsion_atom_site_label_3
_geom_torsion_atom_site_label_4
_geom_torsion
N2 Ge1 N1 C6 2.2(2)
N2 Ge1 N1 C7 -176.2(2)
N1 Ge1 N2 C1 -2.1(2)
Ge1 N2 C1 C2 -176.1(2)
Ge1 N2 C1 C6 1.7(3)
N2 C1 C2 C3 178.0(3)
C6 C1 C2 C3 0.4(5)
C1 C2 C3 C4 -0.2(5)
C2 C3 C4 C5 0.3(5)
C3 C4 C5 C6 -0.5(5)
C7 N1 C6 C5 -5.1(4)
Ge1 N1 C6 C5 176.6(2)
C7 N1 C6 C1 176.5(2)
Ge1 N1 C6 C1 -1.8(3)
C4 C5 C6 N1 -177.7(3)
C4 C5 C6 C1 0.6(4)
N2 C1 C6 N1 0.1(4)
C2 C1 C6 N1 178.0(3)
N2 C1 C6 C5 -178.5(3)
C2 C1 C6 C5 -0.6(4)
C6 N1 C7 C9 -177.6(3)
Ge1 N1 C7 C9 0.6(3)
C6 N1 C7 C8 -59.7(3)
Ge1 N1 C7 C8 118.5(2)
C6 N1 C7 C10 64.8(3)
Ge1 N1 C7 C10 -117.0(2)
N4 Ge2 N3 C16 -1.9(2)
N4 Ge2 N3 C17 178.9(2)
N3 Ge2 N4 C11 1.6(2)
Ge2 N4 C11 C12 177.3(3)
Ge2 N4 C11 C16 -1.1(4)
N4 C11 C12 C13 -178.4(3)
C16 C11 C12 C13 -0.2(5)
C11 C12 C13 C14 -0.4(5)
C12 C13 C14 C15 0.2(5)
C13 C14 C15 C16 0.5(5)
C14 C15 C16 N3 178.8(3)
C14 C15 C16 C11 -1.0(4)
C17 N3 C16 C15 1.2(5)
Ge2 N3 C16 C15 -178.0(3)
C17 N3 C16 C11 -179.0(3)
Ge2 N3 C16 C11 1.8(3)
N4 C11 C16 C15 179.4(3)
C12 C11 C16 C15 0.9(5)
N4 C11 C16 N3 -0.5(4)
C12 C11 C16 N3 -178.9(3)
C16 N3 C17 C18 179.9(3)
Ge2 N3 C17 C18 -1.0(3)
C16 N3 C17 C20 61.8(3)
Ge2 N3 C17 C20 -119.0(2)
C16 N3 C17 C19 -62.6(3)
Ge2 N3 C17 C19 116.5(3)
N6 Ge3 N5 C26 1.3(2)
N6 Ge3 N5 C27 -178.5(2)
N5 Ge3 N6 C21 -1.1(2)
Ge3 N6 C21 C22 -179.6(3)
Ge3 N6 C21 C26 0.7(4)
N6 C21 C22 C23 -180.0(4)
C26 C21 C22 C23 -0.3(6)
C21 C22 C23 C24 -0.5(6)
C22 C23 C24 C25 0.7(6)
C23 C24 C25 C26 -0.3(5)
N6 C21 C26 N5 0.4(4)
C22 C21 C26 N5 -179.3(3)
N6 C21 C26 C25 -179.6(3)
C22 C21 C26 C25 0.7(5)
C27 N5 C26 C21 178.6(3)
Ge3 N5 C26 C21 -1.3(3)
C27 N5 C26 C25 -1.4(5)
Ge3 N5 C26 C25 178.7(3)
C24 C25 C26 C21 -0.4(5)
C24 C25 C26 N5 179.6(3)
C26 N5 C27 C29 62.6(3)
Ge3 N5 C27 C29 -117.6(2)
C26 N5 C27 C30 -179.4(3)
Ge3 N5 C27 C30 0.4(3)
C26 N5 C27 C28 -61.9(4)
Ge3 N5 C27 C28 117.9(3)
N8 Ge4 N7 C36 1.0(2)
N8 Ge4 N7 C37 -178.4(2)
N7 Ge4 N8 C31 -1.2(2)
Ge4 N8 C31 C32 -178.8(3)
Ge4 N8 C31 C36 1.1(4)
N8 C31 C32 C33 -179.8(4)
C36 C31 C32 C33 0.3(5)
C31 C32 C33 C34 0.0(6)
C32 C33 C34 C35 -0.5(6)
C33 C34 C35 C36 0.7(5)
C37 N7 C36 C35 -1.5(5)
Ge4 N7 C36 C35 179.1(3)
C37 N7 C36 C31 178.8(3)
Ge4 N7 C36 C31 -0.7(3)
C34 C35 C36 N7 179.9(3)
C34 C35 C36 C31 -0.4(5)
C32 C31 C36 N7 179.7(3)
N8 C31 C36 N7 -0.3(4)
C32 C31 C36 C35 -0.1(5)
N8 C31 C36 C35 180.0(3)
C36 N7 C37 C40 179.8(3)
Ge4 N7 C37 C40 -0.8(3)
C36 N7 C37 C38 62.4(4)
Ge4 N7 C37 C38 -118.2(3)
C36 N7 C37 C39 -62.7(4)
Ge4 N7 C37 C39 116.7(2)
N10 Ge5 N9 C46 -0.3(2)
N10 Ge5 N9 C47 179.2(2)
N9 Ge5 N10 C41 0.2(2)
Ge5 N10 C41 C42 178.7(3)
Ge5 N10 C41 C46 -0.2(4)
N10 C41 C42 C43 -179.2(3)
C46 C41 C42 C43 -0.4(5)
C41 C42 C43 C44 -0.4(6)
C42 C43 C44 C45 1.6(6)
C43 C44 C45 C46 -1.9(5)
C47 N9 C46 C45 1.7(5)
Ge5 N9 C46 C45 -178.8(3)
C47 N9 C46 C41 -179.3(2)
Ge5 N9 C46 C41 0.3(3)
C44 C45 C46 N9 180.0(3)
C44 C45 C46 C41 1.0(5)
N10 C41 C46 N9 -0.1(4)
C42 C41 C46 N9 -179.0(3)
N10 C41 C46 C45 179.1(3)
C42 C41 C46 C45 0.2(5)
C46 N9 C47 C48 179.4(3)
Ge5 N9 C47 C48 0.0(3)
C46 N9 C47 C50 61.8(3)
Ge5 N9 C47 C50 -117.7(2)
C46 N9 C47 C49 -63.1(3)
Ge5 N9 C47 C49 117.4(2)
N12 Ge6 N11 C56 -0.7(2)
N12 Ge6 N11 C57 177.8(2)
N11 Ge6 N12 C51 0.9(2)
Ge6 N12 C51 C52 -179.1(3)
Ge6 N12 C51 C56 -0.8(3)
N12 C51 C52 C53 179.2(3)
C56 C51 C52 C53 1.0(5)
C51 C52 C53 C54 0.0(5)
C52 C53 C54 C55 -0.2(5)
C53 C54 C55 C56 -0.5(5)
C57 N11 C56 C55 2.3(4)
Ge6 N11 C56 C55 -179.2(2)
C57 N11 C56 C51 -178.1(2)
Ge6 N11 C56 C51 0.5(3)
C54 C55 C56 N11 -178.9(3)
C54 C55 C56 C51 1.4(4)
C52 C51 C56 N11 178.6(3)
N12 C51 C56 N11 0.2(4)
C52 C51 C56 C55 -1.7(4)
N12 C51 C56 C55 179.9(3)
C56 N11 C57 C59 -178.9(3)
Ge6 N11 C57 C59 2.7(3)
C56 N11 C57 C60 63.1(3)
Ge6 N11 C57 C60 -115.3(2)
C56 N11 C57 C58 -60.7(4)
Ge6 N11 C57 C58 120.9(2)
N14 Ge7 N13 C66 -1.0(2)
N14 Ge7 N13 C67 178.3(2)
N13 Ge7 N14 C61 1.6(2)
Ge7 N14 C61 C62 177.6(3)
Ge7 N14 C61 C66 -1.9(4)
N14 C61 C62 C63 -179.2(3)
C66 C61 C62 C63 0.3(5)
C61 C62 C63 C64 -0.4(6)
C62 C63 C64 C65 0.6(6)
C63 C64 C65 C66 -0.7(5)
C67 N13 C66 C65 3.0(5)
Ge7 N13 C66 C65 -177.7(2)
C67 N13 C66 C61 -179.1(3)
Ge7 N13 C66 C61 0.2(3)
C64 C65 C66 N13 178.3(3)
C64 C65 C66 C61 0.5(4)
N14 C61 C66 N13 1.0(4)
C62 C61 C66 N13 -178.5(3)
N14 C61 C66 C65 179.2(3)
C62 C61 C66 C65 -0.3(5)
C66 N13 C67 C70 179.6(3)
Ge7 N13 C67 C70 0.4(3)
C66 N13 C67 C69 -62.7(4)
Ge7 N13 C67 C69 118.1(3)
C66 N13 C67 C68 61.3(4)
Ge7 N13 C67 C68 -117.9(3)
N16 Ge8 N15 C76 0.0(2)
N16 Ge8 N15 C77 -179.1(2)
N15 Ge8 N16 C71 0.3(2)
Ge8 N16 C71 C72 179.1(3)
Ge8 N16 C71 C76 -0.6(3)
N16 C71 C72 C73 -179.7(3)
C76 C71 C72 C73 -0.1(5)
C71 C72 C73 C74 -0.2(5)
C72 C73 C74 C75 0.2(5)
C73 C74 C75 C76 0.1(5)
C74 C75 C76 N15 179.0(3)
C74 C75 C76 C71 -0.5(4)
C77 N15 C76 C75 -0.7(5)
Ge8 N15 C76 C75 -179.8(3)
C77 N15 C76 C71 178.8(2)
Ge8 N15 C76 C71 -0.3(3)
N16 C71 C76 C75 -179.9(3)
C72 C71 C76 C75 0.5(4)
N16 C71 C76 N15 0.6(4)
C72 C71 C76 N15 -179.1(3)
C76 N15 C77 C78 60.6(4)
Ge8 N15 C77 C78 -120.3(2)
C76 N15 C77 C80 178.9(3)
Ge8 N15 C77 C80 -2.0(3)
C76 N15 C77 C79 -63.9(3)
Ge8 N15 C77 C79 115.2(3)
